data_1539685
loop_
_publ_author_name
'Felner, I.'
'Nowik, I.'

_publ_section_title
;
 Europium valency in Eu Cu2-x Fex Si2, Eu Cu2 Si2-x Gex , Eu Cu2-x Si2+x
 and Eu Ni2-x Si2+x
;
_journal_name_full 'Physik (Berlin)'
_journal_page_first 145
_journal_page_last 148
_journal_volume 182
_journal_year 1992
_chemical_formula_sum 'Eu2 Fe0.1 Pd3.9 Si4'
_chemical_name_systematic 'Eu2 (Fe0.1 Pd3.9) Si4'
_space_group_IT_number 139
_symmetry_space_group_name_Hall '-I 4 2'
_symmetry_space_group_name_H-M 'I 4/m m m'
_cell_angle_alpha 90
_cell_angle_beta 90
_cell_angle_gamma 90
_cell_formula_units_Z 1
_cell_length_a 4.244
_cell_length_b 4.244
_cell_length_c 9.903
_cell_volume 178.368
_citation_journal_id_ASTM PHYBE3
_cod_data_source_file Felner_PHYBE3_1992_873.cif
_cod_data_source_block Eu2Fe0.1Pd3.9Si4
_cod_original_cell_volume 178.3682
_cod_database_code 1539685

loop_
_symmetry_equiv_pos_as_xyz
x,y,z
-y,x,z
-x,-y,z
y,-x,z
x,-y,-z
y,x,-z
-x,y,-z
-y,-x,-z
-x,-y,-z
y,-x,-z
x,y,-z
-y,x,-z
-x,y,z
-y,-x,z
x,-y,z
y,x,z
x+1/2,y+1/2,z+1/2
-y+1/2,x+1/2,z+1/2
-x+1/2,-y+1/2,z+1/2
y+1/2,-x+1/2,z+1/2
x+1/2,-y+1/2,-z+1/2
y+1/2,x+1/2,-z+1/2
-x+1/2,y+1/2,-z+1/2
-y+1/2,-x+1/2,-z+1/2
-x+1/2,-y+1/2,-z+1/2
y+1/2,-x+1/2,-z+1/2
x+1/2,y+1/2,-z+1/2
-y+1/2,x+1/2,-z+1/2
-x+1/2,y+1/2,z+1/2
-y+1/2,-x+1/2,z+1/2
x+1/2,-y+1/2,z+1/2
y+1/2,x+1/2,z+1/2

loop_
_atom_site_label
_atom_site_type_symbol
_atom_site_fract_x
_atom_site_fract_y
_atom_site_fract_z
_atom_site_occupancy
_atom_site_U_iso_or_equiv
Eu1 Eu 0 0 0 1 0.0
Fe1 Fe 0 0.5 0.25 0.025 0.0
Pd1 Pd 0 0.5 0.25 0.975 0.0
Si1 Si 0 0 0.375 1 0.0
